data_4127239
loop_
_publ_author_name
'Herz, Katharina'
'Podewitz, Maren'
'St\"ohr, Laura'
'Wang, Dongren'
'Frey, Wolfgang'
'Liedl, Klaus R.'
'Sen, Suman'
'Buchmeiser, Michael R.'

_publ_section_title
;
 Mechanism of Olefin Metathesis with Neutral and Cationic Molybdenum Imido
 Alkylidene N-Heterocyclic Carbene Complexes.
;
_journal_issue 20
_journal_name_full 'Journal of the American Chemical Society'
_journal_page_first 8264
_journal_page_last 8276
_journal_paper_doi 10.1021/jacs.9b02092
_journal_volume 141
_journal_year 2019
_chemical_formula_moiety 'C43 H49 F6 Mo N3 O6 S2, C H2 Cl2'
_chemical_formula_sum 'C44 H51 Cl2 F6 Mo N3 O6 S2'
_chemical_formula_weight 1062.84
_chemical_name_systematic
; 
 5 
;
_space_group_IT_number 33
_space_group_name_Hall 'P 2c -2n'
_space_group_name_H-M_alt 'P n a 21'
_symmetry_cell_setting orthorhombic
_symmetry_space_group_name_Hall 'P 2c -2n'
_symmetry_space_group_name_H-M 'P n a 21'
_atom_sites_solution_hydrogens geom
_atom_sites_solution_primary direct
_atom_sites_solution_secondary difmap
_audit_creation_method SHELXL-97
_cell_angle_alpha 90.00
_cell_angle_beta 90.00
_cell_angle_gamma 90.00
_cell_formula_units_Z 4
_cell_length_a 22.3970(12)
_cell_length_b 18.0764(10)
_cell_length_c 11.9381(7)
_cell_measurement_reflns_used 15708
_cell_measurement_temperature 100(2)
_cell_measurement_theta_max 33.20
_cell_measurement_theta_min 1.82
_cell_volume 4833.2(5)
_computing_cell_refinement 'Bruker APEXII Software Suite, 2008'
_computing_data_collection 'Bruker APEXII Software Suite, 2008'
_computing_data_reduction 'Bruker APEXII Software Suite, 2008'
_computing_molecular_graphics 'SHELXTL-plus, XP (Sheldrick, 1991)'
_computing_structure_refinement 'SHELXL-97 (Sheldrick, 1997)'
_computing_structure_solution 'SHELXS-97 (Sheldrick, 1990)'
_diffrn_ambient_temperature 100(2)
_diffrn_measured_fraction_theta_full 0.993
_diffrn_measured_fraction_theta_max 0.993
_diffrn_measurement_device_type 'Bruker Kappa APEXII Duo'
_diffrn_measurement_method 'Omega + Phi Scans'
_diffrn_radiation_monochromator Triumph
_diffrn_radiation_source 'fine-focus sealed tube'
_diffrn_radiation_type MoK\a
_diffrn_radiation_wavelength 0.71073
_diffrn_reflns_av_R_equivalents 0.0290
_diffrn_reflns_av_sigmaI/netI 0.0260
_diffrn_reflns_limit_h_max 34
_diffrn_reflns_limit_h_min -34
_diffrn_reflns_limit_k_max 27
_diffrn_reflns_limit_k_min -26
_diffrn_reflns_limit_l_max 18
_diffrn_reflns_limit_l_min -18
_diffrn_reflns_number 78080
_diffrn_reflns_theta_full 33.20
_diffrn_reflns_theta_max 33.20
_diffrn_reflns_theta_min 1.82
_diffrn_standards_decay_% 0
_diffrn_standards_interval_count 0
_diffrn_standards_number 0
_exptl_absorpt_coefficient_mu 0.540
_exptl_absorpt_correction_T_max 0.7465
_exptl_absorpt_correction_T_min 0.6840
_exptl_absorpt_correction_type multi-scan
_exptl_absorpt_process_details 'Blessing, 1995'
_exptl_crystal_colour yellow
_exptl_crystal_density_diffrn 1.461
_exptl_crystal_density_method 'not measured'
_exptl_crystal_description prism
_exptl_crystal_F_000 2184
_exptl_crystal_size_max 0.64
_exptl_crystal_size_mid 0.55
_exptl_crystal_size_min 0.50
_refine_diff_density_max 1.876
_refine_diff_density_min -1.210
_refine_diff_density_rms 0.113
_refine_ls_abs_structure_details 'Flack H D (1983), Acta Cryst. A39, 876-881'
_refine_ls_abs_structure_Flack -0.03(2)
_refine_ls_extinction_method none
_refine_ls_goodness_of_fit_ref 1.042
_refine_ls_hydrogen_treatment constr
_refine_ls_matrix_type full
_refine_ls_number_parameters 588
_refine_ls_number_reflns 17401
_refine_ls_number_restraints 1
_refine_ls_restrained_S_all 1.042
_refine_ls_R_factor_all 0.0519
_refine_ls_R_factor_gt 0.0437
_refine_ls_shift/su_max 0.001
_refine_ls_shift/su_mean 0.000
_refine_ls_structure_factor_coef Fsqd
_refine_ls_weighting_details 'calc w=1/[\s^2^(Fo^2^)+(0.0679P)^2^+5.0052P] where P=(Fo^2^+2Fc^2^)/3'
_refine_ls_weighting_scheme calc
_refine_ls_wR_factor_gt 0.1142
_refine_ls_wR_factor_ref 0.1202
_reflns_number_gt 15708
_reflns_number_total 17401
_reflns_threshold_expression >2sigma(I)
_cod_data_source_file ja9b02092_si_001.cif
_cod_data_source_block buch159
_cod_depositor_comments 'Adding full bibliography for 4127238--4127240.cif.'
_cod_database_code 4127239

loop_
_symmetry_equiv_pos_as_xyz
'x, y, z'
'-x, -y, z+1/2'
'x+1/2, -y+1/2, z'
'-x+1/2, y+1/2, z+1/2'

loop_
_atom_site_label
_atom_site_type_symbol
_atom_site_fract_x
_atom_site_fract_y
_atom_site_fract_z
_atom_site_U_iso_or_equiv
_atom_site_adp_type
_atom_site_occupancy
_atom_site_symmetry_multiplicity
_atom_site_calc_flag
_atom_site_refinement_flags
Mo1 Mo 0.197204(6) 0.464990(10) 0.88073(2) 0.01407(4) Uani 1 1 d .
S1 S 0.22233(3) 0.56532(4) 1.11674(5) 0.02082(11) Uani 1 1 d .
N1 N 0.29199(8) 0.33820(13) 0.95864(18) 0.0186(4) Uani 1 1 d .
O1 O 0.22737(9) 0.49797(12) 1.04443(16) 0.0250(4) Uani 1 1 d .
C1 C 0.23348(9) 0.35864(14) 0.9461(2) 0.0168(4) Uani 1 1 d .
F1 F 0.24483(10) 0.58186(12) 1.32809(15) 0.0354(4) Uani 1 1 d .
S2 S 0.18140(4) 0.64376(4) 0.80485(6) 0.02916(14) Uani 1 1 d .
N2 N 0.20298(9) 0.30760(14) 1.0069(2) 0.0215(4) Uani 1 1 d .
O2 O 0.16241(10) 0.58154(17) 1.1462(2) 0.0409(6) Uani 1 1 d .
C2 C 0.29713(11) 0.27679(18) 1.0277(3) 0.0278(6) Uani 1 1 d .
H2 H 0.3331 0.2530 1.0497 0.033 Uiso 1 1 calc R
F2 F 0.24120(19) 0.46782(13) 1.2776(2) 0.0733(11) Uani 1 1 d .
N3 N 0.13243(8) 0.43186(12) 0.81975(17) 0.0176(4) Uani 1 1 d .
C3 C 0.24152(11) 0.25761(17) 1.0575(3) 0.0288(6) Uani 1 1 d .
H3 H 0.2306 0.2174 1.1043 0.035 Uiso 1 1 calc R
O3 O 0.26068(13) 0.62396(16) 1.0812(2) 0.0433(6) Uani 1 1 d .
F3 F 0.31733(12) 0.53456(17) 1.2388(2) 0.0565(8) Uani 1 1 d .
O4 O 0.17280(7) 0.58114(9) 0.88281(19) 0.0217(3) Uani 1 1 d .
C4 C 0.34317(8) 0.36246(13) 0.8935(2) 0.0174(4) Uani 1 1 d .
F4 F 0.18399(14) 0.73441(14) 0.9755(2) 0.0563(7) Uani 1 1 d .
C5 C 0.35864(10) 0.31938(15) 0.8003(2) 0.0209(4) Uani 1 1 d .
O5 O 0.14356(16) 0.64246(17) 0.7092(2) 0.0530(8) Uani 1 1 d .
F5 F 0.15385(19) 0.78269(14) 0.8248(2) 0.0757(11) Uani 1 1 d .
C6 C 0.40866(11) 0.34085(18) 0.7386(2) 0.0253(5) Uani 1 1 d .
H6 H 0.4194 0.3131 0.6741 0.030 Uiso 1 1 calc R
O6 O 0.24370(13) 0.66047(14) 0.7867(3) 0.0426(6) Uani 1 1 d .
F6 F 0.09662(13) 0.70919(16) 0.9206(3) 0.0674(8) Uani 1 1 d .
C7 C 0.44321(11) 0.40128(18) 0.7681(2) 0.0262(5) Uani 1 1 d .
C8 C 0.42766(10) 0.44118(16) 0.8637(3) 0.0269(6) Uani 1 1 d .
H8 H 0.4513 0.4825 0.8850 0.032 Uiso 1 1 calc R
C9 C 0.37833(10) 0.42222(15) 0.9290(2) 0.0202(4) Uani 1 1 d .
C10 C 0.32597(13) 0.24921(17) 0.7723(3) 0.0278(5) Uani 1 1 d .
H10A H 0.3342 0.2355 0.6944 0.042 Uiso 1 1 calc R
H10B H 0.2830 0.2569 0.7820 0.042 Uiso 1 1 calc R
H10C H 0.3394 0.2095 0.8222 0.042 Uiso 1 1 calc R
C11 C 0.49718(13) 0.4236(2) 0.6996(3) 0.0403(8) Uani 1 1 d .
H11A H 0.5083 0.3830 0.6494 0.060 Uiso 1 1 calc R
H11B H 0.5306 0.4347 0.7498 0.060 Uiso 1 1 calc R
H11C H 0.4876 0.4676 0.6551 0.060 Uiso 1 1 calc R
C12 C 0.36649(13) 0.46293(19) 1.0364(3) 0.0334(7) Uani 1 1 d .
H12A H 0.4045 0.4755 1.0723 0.050 Uiso 1 1 calc R
H12B H 0.3430 0.4315 1.0867 0.050 Uiso 1 1 calc R
H12C H 0.3442 0.5084 1.0203 0.050 Uiso 1 1 calc R
C13 C 0.13935(10) 0.29714(15) 1.0135(2) 0.0218(5) Uani 1 1 d .
C14 C 0.11180(10) 0.25682(15) 0.9267(2) 0.0216(4) Uani 1 1 d .
C15 C 0.05029(10) 0.24402(15) 0.9357(3) 0.0258(5) Uani 1 1 d .
H15 H 0.0296 0.2209 0.8756 0.031 Uiso 1 1 calc R
C16 C 0.01909(12) 0.26472(18) 1.0317(3) 0.0340(7) Uani 1 1 d .
C17 C 0.04900(13) 0.3001(2) 1.1193(3) 0.0373(7) Uani 1 1 d .
H17 H 0.0279 0.3121 1.1859 0.045 Uiso 1 1 calc R
C18 C 0.10933(12) 0.31793(18) 1.1105(3) 0.0308(6) Uani 1 1 d .
C19 C 0.14683(12) 0.22479(18) 0.8317(3) 0.0283(5) Uani 1 1 d .
H19A H 0.1195 0.2019 0.7778 0.043 Uiso 1 1 calc R
H19B H 0.1745 0.1873 0.8605 0.043 Uiso 1 1 calc R
H19C H 0.1695 0.2642 0.7946 0.043 Uiso 1 1 calc R
C20 C -0.04766(14) 0.2493(2) 1.0398(5) 0.0540(13) Uani 1 1 d .
H20A H -0.0541 0.2024 1.0790 0.081 Uiso 1 1 calc R
H20B H -0.0647 0.2463 0.9643 0.081 Uiso 1 1 calc R
H20C H -0.0671 0.2894 1.0813 0.081 Uiso 1 1 calc R
C21 C 0.14006(15) 0.3605(3) 1.2020(3) 0.0439(9) Uani 1 1 d .
H21A H 0.1795 0.3389 1.2161 0.066 Uiso 1 1 calc R
H21B H 0.1161 0.3580 1.2706 0.066 Uiso 1 1 calc R
H21C H 0.1446 0.4122 1.1792 0.066 Uiso 1 1 calc R
C22 C 0.07744(10) 0.40702(14) 0.7795(2) 0.0188(4) Uani 1 1 d .
C23 C 0.02070(10) 0.42793(16) 0.8241(2) 0.0232(5) Uani 1 1 d .
C24 C -0.02901(11) 0.39450(17) 0.7721(3) 0.0287(5) Uani 1 1 d .
H24 H -0.0677 0.4065 0.7995 0.034 Uiso 1 1 calc R
C25 C -0.02481(13) 0.34530(18) 0.6836(3) 0.0322(6) Uani 1 1 d .
H25 H -0.0600 0.3249 0.6515 0.039 Uiso 1 1 calc R
C26 C 0.03104(13) 0.32569(18) 0.6417(3) 0.0299(6) Uani 1 1 d .
H26 H 0.0345 0.2912 0.5821 0.036 Uiso 1 1 calc R
C27 C 0.08156(11) 0.35767(16) 0.6889(2) 0.0231(5) Uani 1 1 d .
H27 H 0.1197 0.3459 0.6592 0.028 Uiso 1 1 calc R
C28 C 0.01008(12) 0.4872(2) 0.9128(3) 0.0342(7) Uani 1 1 d .
C29 C 0.0131(3) 0.5624(2) 0.8479(5) 0.0659(15) Uani 1 1 d .
H29A H 0.0487 0.5632 0.8003 0.099 Uiso 1 1 calc R
H29B H 0.0150 0.6034 0.9016 0.099 Uiso 1 1 calc R
H29C H -0.0226 0.5679 0.8012 0.099 Uiso 1 1 calc R
C30 C -0.05144(19) 0.4797(4) 0.9680(6) 0.089(3) Uani 1 1 d .
H30A H -0.0826 0.4826 0.9105 0.134 Uiso 1 1 calc R
H30B H -0.0570 0.5197 1.0224 0.134 Uiso 1 1 calc R
H30C H -0.0540 0.4319 1.0065 0.134 Uiso 1 1 calc R
C31 C 0.05580(15) 0.4892(2) 1.0071(3) 0.0367(7) Uani 1 1 d .
H31A H 0.0615 0.4392 1.0368 0.055 Uiso 1 1 calc R
H31B H 0.0415 0.5218 1.0669 0.055 Uiso 1 1 calc R
H31C H 0.0939 0.5079 0.9782 0.055 Uiso 1 1 calc R
C32 C 0.25012(10) 0.46991(14) 0.75832(19) 0.0167(4) Uani 1 1 d .
H32 H 0.2881 0.4849 0.7856 0.020 Uiso 1 1 calc R
C33 C 0.25516(10) 0.45898(15) 0.6322(2) 0.0194(4) Uani 1 1 d .
C34 C 0.20208(11) 0.49878(19) 0.5745(2) 0.0269(6) Uani 1 1 d .
H34A H 0.1644 0.4799 0.6050 0.040 Uiso 1 1 calc R
H34B H 0.2035 0.4894 0.4937 0.040 Uiso 1 1 calc R
H34C H 0.2048 0.5521 0.5883 0.040 Uiso 1 1 calc R
C35 C 0.25037(12) 0.37526(16) 0.6069(2) 0.0251(5) Uani 1 1 d .
H35A H 0.2878 0.3508 0.6277 0.038 Uiso 1 1 calc R
H35B H 0.2429 0.3680 0.5268 0.038 Uiso 1 1 calc R
H35C H 0.2174 0.3540 0.6502 0.038 Uiso 1 1 calc R
C36 C 0.31359(10) 0.49160(16) 0.5872(2) 0.0197(4) Uani 1 1 d .
C37 C 0.34794(12) 0.45518(17) 0.5062(2) 0.0266(5) Uani 1 1 d .
H37 H 0.3359 0.4079 0.4800 0.032 Uiso 1 1 calc R
C38 C 0.39992(14) 0.4877(2) 0.4633(3) 0.0335(6) Uani 1 1 d .
H38 H 0.4227 0.4624 0.4081 0.040 Uiso 1 1 calc R
C39 C 0.41812(13) 0.5564(2) 0.5010(3) 0.0330(6) Uani 1 1 d .
H39 H 0.4533 0.5784 0.4715 0.040 Uiso 1 1 calc R
C40 C 0.38503(14) 0.59331(18) 0.5818(3) 0.0320(6) Uani 1 1 d .
H40 H 0.3977 0.6403 0.6085 0.038 Uiso 1 1 calc R
C41 C 0.33286(12) 0.56074(16) 0.6237(2) 0.0263(5) Uani 1 1 d .
H41 H 0.3101 0.5864 0.6784 0.032 Uiso 1 1 calc R
C42 C 0.25760(16) 0.53391(18) 1.2482(2) 0.0309(6) Uani 1 1 d .
C43 C 0.15199(19) 0.72128(18) 0.8881(4) 0.0430(8) Uani 1 1 d .
C1X C 0.8733(2) 0.8260(3) 0.9110(10) 0.100(3) Uani 1 1 d .
H1X1 H 0.8575 0.8662 0.9589 0.120 Uiso 1 1 calc R
H1X2 H 0.8545 0.8313 0.8364 0.120 Uiso 1 1 calc R
Cl1 Cl 0.85052(6) 0.74371(8) 0.96664(12) 0.0631(3) Uani 1 1 d .
Cl2 Cl 0.94864(7) 0.83979(9) 0.89547(18) 0.0832(4) Uani 1 1 d .

loop_
_atom_site_aniso_label
_atom_site_aniso_U_11
_atom_site_aniso_U_22
_atom_site_aniso_U_33
_atom_site_aniso_U_23
_atom_site_aniso_U_13
_atom_site_aniso_U_12
Mo1 0.01053(6) 0.01718(7) 0.01451(6) 0.00082(8) -0.00041(7) 0.00083(5)
S1 0.0209(2) 0.0215(3) 0.0200(2) -0.0017(2) -0.0010(2) 0.0008(2)
N1 0.0091(7) 0.0229(10) 0.0237(9) 0.0056(8) 0.0001(6) -0.0005(6)
O1 0.0299(9) 0.0269(10) 0.0181(7) -0.0046(7) -0.0060(7) 0.0102(8)
C1 0.0095(7) 0.0197(10) 0.0211(9) 0.0018(8) 0.0009(7) -0.0002(7)
F1 0.0451(10) 0.0381(10) 0.0231(8) -0.0120(7) -0.0004(7) -0.0078(8)
S2 0.0437(4) 0.0220(3) 0.0218(3) 0.0031(2) 0.0022(3) 0.0093(3)
N2 0.0108(7) 0.0250(11) 0.0288(10) 0.0083(9) 0.0017(7) -0.0017(7)
O2 0.0231(9) 0.0570(16) 0.0425(12) -0.0241(12) -0.0041(9) 0.0100(10)
C2 0.0118(9) 0.0318(14) 0.0398(15) 0.0154(12) -0.0007(9) 0.0023(9)
F2 0.147(3) 0.0335(12) 0.0396(13) 0.0102(10) -0.0447(17) -0.0317(15)
N3 0.0113(7) 0.0209(10) 0.0207(8) 0.0009(7) 0.0007(6) 0.0010(6)
C3 0.0129(9) 0.0325(14) 0.0410(15) 0.0200(13) 0.0007(9) 0.0005(9)
O3 0.0533(15) 0.0442(15) 0.0324(11) 0.0059(11) -0.0068(10) -0.0227(12)
F3 0.0413(12) 0.094(2) 0.0344(11) -0.0097(12) -0.0121(10) 0.0227(13)
O4 0.0227(7) 0.0205(7) 0.0218(7) 0.0033(9) 0.0021(8) 0.0044(6)
C4 0.0078(6) 0.0200(9) 0.0245(11) 0.0043(9) -0.0003(7) -0.0008(6)
F4 0.0870(19) 0.0355(12) 0.0463(13) -0.0148(10) 0.0030(13) 0.0030(12)
C5 0.0139(9) 0.0217(11) 0.0271(11) 0.0009(9) 0.0005(8) 0.0015(8)
O5 0.073(2) 0.0462(16) 0.0396(13) -0.0011(13) -0.0241(14) 0.0252(15)
F5 0.147(3) 0.0263(11) 0.0536(15) 0.0107(11) 0.0233(18) 0.0291(15)
C6 0.0149(9) 0.0350(14) 0.0260(11) 0.0010(10) 0.0017(8) 0.0006(9)
O6 0.0507(15) 0.0288(11) 0.0482(14) 0.0039(11) 0.0203(12) -0.0043(10)
F6 0.0585(15) 0.0529(15) 0.091(2) -0.0183(15) 0.0217(15) 0.0201(12)
C7 0.0126(9) 0.0374(15) 0.0287(12) 0.0094(11) 0.0003(8) -0.0035(9)
C8 0.0131(8) 0.0295(12) 0.0380(17) 0.0082(12) -0.0022(9) -0.0061(8)
C9 0.0099(8) 0.0219(11) 0.0288(11) 0.0011(9) -0.0019(8) -0.0022(8)
C10 0.0238(11) 0.0248(12) 0.0348(13) -0.0031(11) 0.0009(10) -0.0023(10)
C11 0.0168(11) 0.067(2) 0.0368(15) 0.0148(16) 0.0062(10) -0.0086(13)
C12 0.0168(11) 0.0376(16) 0.0459(17) -0.0138(14) 0.0011(11) -0.0020(10)
C13 0.0083(8) 0.0258(12) 0.0315(11) 0.0049(10) 0.0012(7) -0.0012(8)
C14 0.0110(8) 0.0202(11) 0.0335(12) 0.0043(10) 0.0010(8) 0.0019(8)
C15 0.0126(9) 0.0238(12) 0.0410(15) -0.0020(11) -0.0024(9) -0.0009(8)
C16 0.0139(10) 0.0338(15) 0.0544(19) -0.0134(14) 0.0075(11) -0.0068(10)
C17 0.0173(11) 0.0440(18) 0.0505(18) -0.0112(16) 0.0133(12) -0.0083(11)
C18 0.0164(10) 0.0369(15) 0.0390(14) -0.0025(13) 0.0057(10) -0.0089(10)
C19 0.0206(10) 0.0305(14) 0.0338(14) 0.0015(11) 0.0045(9) 0.0025(10)
C20 0.0167(12) 0.058(2) 0.088(3) -0.036(2) 0.0186(15) -0.0157(14)
C21 0.0270(14) 0.066(3) 0.0391(16) -0.0107(17) 0.0082(12) -0.0157(15)
C22 0.0128(8) 0.0219(11) 0.0215(9) 0.0033(9) -0.0022(7) -0.0007(8)
C23 0.0126(9) 0.0263(12) 0.0305(12) 0.0027(10) -0.0017(8) 0.0025(8)
C24 0.0146(9) 0.0316(14) 0.0399(14) -0.0002(12) -0.0030(9) 0.0007(9)
C25 0.0199(11) 0.0341(15) 0.0425(16) -0.0013(13) -0.0077(10) -0.0070(10)
C26 0.0208(11) 0.0319(14) 0.0371(14) -0.0044(12) -0.0046(10) -0.0039(10)
C27 0.0178(9) 0.0255(12) 0.0261(11) 0.0015(10) -0.0029(8) -0.0008(9)
C28 0.0168(10) 0.0418(17) 0.0441(16) -0.0106(13) 0.0015(10) 0.0071(11)
C29 0.091(4) 0.034(2) 0.072(3) -0.008(2) -0.036(3) 0.020(2)
C30 0.0249(17) 0.133(5) 0.109(5) -0.080(4) 0.031(2) -0.019(2)
C31 0.0320(14) 0.0480(19) 0.0301(13) -0.0063(14) 0.0041(11) 0.0019(14)
C32 0.0125(8) 0.0205(11) 0.0172(9) 0.0030(8) -0.0007(7) 0.0004(7)
C33 0.0143(8) 0.0277(12) 0.0162(9) 0.0020(8) 0.0008(7) 0.0004(8)
C34 0.0188(10) 0.0417(17) 0.0202(10) 0.0072(11) -0.0008(8) 0.0037(10)
C35 0.0232(11) 0.0274(13) 0.0248(11) -0.0050(10) 0.0047(9) -0.0039(9)
C36 0.0156(8) 0.0258(12) 0.0178(9) 0.0067(9) 0.0025(7) -0.0008(8)
C37 0.0227(11) 0.0306(14) 0.0265(12) 0.0012(10) 0.0077(9) 0.0010(10)
C38 0.0259(12) 0.0410(17) 0.0337(14) 0.0046(13) 0.0146(11) -0.0001(12)
C39 0.0215(11) 0.0389(16) 0.0385(15) 0.0139(14) 0.0084(11) -0.0004(11)
C40 0.0307(13) 0.0281(14) 0.0371(14) 0.0082(12) 0.0088(11) -0.0042(11)
C41 0.0249(11) 0.0252(12) 0.0289(12) 0.0048(11) 0.0090(10) -0.0003(10)
C42 0.0431(16) 0.0288(15) 0.0209(11) -0.0024(10) -0.0049(11) -0.0013(12)
C43 0.067(2) 0.0258(13) 0.0362(15) 0.0016(15) 0.0171(18) 0.0128(13)
C1X 0.047(2) 0.056(3) 0.198(10) 0.023(4) 0.007(4) -0.005(2)
Cl1 0.0640(7) 0.0645(7) 0.0609(6) 0.0102(6) 0.0019(5) 0.0004(6)
Cl2 0.0687(8) 0.0805(9) 0.1004(12) 0.0137(9) -0.0100(9) -0.0098(7)

loop_
_atom_type_symbol
_atom_type_description
_atom_type_scat_dispersion_real
_atom_type_scat_dispersion_imag
_atom_type_scat_source
C C 0.0033 0.0016 'International Tables Vol C Tables 4.2.6.8 and 6.1.1.4'
H H 0.0000 0.0000 'International Tables Vol C Tables 4.2.6.8 and 6.1.1.4'
N N 0.0061 0.0033 'International Tables Vol C Tables 4.2.6.8 and 6.1.1.4'
O O 0.0106 0.0060 'International Tables Vol C Tables 4.2.6.8 and 6.1.1.4'
F F 0.0171 0.0103 'International Tables Vol C Tables 4.2.6.8 and 6.1.1.4'
S S 0.1246 0.1234 'International Tables Vol C Tables 4.2.6.8 and 6.1.1.4'
Cl Cl 0.1484 0.1585 'International Tables Vol C Tables 4.2.6.8 and 6.1.1.4'
Mo Mo -1.6832 0.6857 'International Tables Vol C Tables 4.2.6.8 and 6.1.1.4'

loop_
_geom_angle_atom_site_label_1
_geom_angle_atom_site_label_2
_geom_angle_atom_site_label_3
_geom_angle
N3 Mo1 C32 102.56(10)
N3 Mo1 O1 137.84(9)
C32 Mo1 O1 119.60(9)
N3 Mo1 O4 97.39(9)
C32 Mo1 O4 96.99(9)
O1 Mo1 O4 78.50(8)
N3 Mo1 C1 98.88(9)
C32 Mo1 C1 94.76(9)
O1 Mo1 C1 78.85(8)
O4 Mo1 C1 157.34(9)
O2 S1 O3 119.28(19)
O2 S1 O1 112.49(14)
O3 S1 O1 112.75(16)
O2 S1 C42 104.95(16)
O3 S1 C42 102.92(15)
O1 S1 C42 101.99(13)
C1 N1 C2 111.1(2)
C1 N1 C4 127.9(2)
C2 N1 C4 119.60(19)
S1 O1 Mo1 136.51(12)
N2 C1 N1 103.8(2)
N2 C1 Mo1 126.15(16)
N1 C1 Mo1 128.31(17)
O5 S2 O6 117.3(2)
O5 S2 O4 114.53(18)
O6 S2 O4 112.37(14)
O5 S2 C43 103.46(19)
O6 S2 C43 105.52(18)
O4 S2 C43 101.34(15)
C1 N2 C3 111.23(19)
C1 N2 C13 128.0(2)
C3 N2 C13 120.4(2)
C3 C2 N1 106.7(2)
C3 C2 H2 126.7
N1 C2 H2 126.7
C22 N3 Mo1 174.75(18)
C2 C3 N2 107.1(2)
C2 C3 H3 126.4
N2 C3 H3 126.4
S2 O4 Mo1 134.52(13)
C9 C4 C5 121.9(2)
C9 C4 N1 120.9(2)
C5 C4 N1 116.9(2)
C6 C5 C4 117.6(2)
C6 C5 C10 120.6(2)
C4 C5 C10 121.7(2)
C7 C6 C5 122.2(3)
C7 C6 H6 118.9
C5 C6 H6 118.9
C6 C7 C8 118.5(2)
C6 C7 C11 121.3(3)
C8 C7 C11 120.3(3)
C7 C8 C9 121.9(2)
C7 C8 H8 119.1
C9 C8 H8 119.1
C8 C9 C4 117.7(2)
C8 C9 C12 119.8(2)
C4 C9 C12 122.4(2)
C5 C10 H10A 109.5
C5 C10 H10B 109.5
H10A C10 H10B 109.5
C5 C10 H10C 109.5
H10A C10 H10C 109.5
H10B C10 H10C 109.5
C7 C11 H11A 109.5
C7 C11 H11B 109.5
H11A C11 H11B 109.5
C7 C11 H11C 109.5
H11A C11 H11C 109.5
H11B C11 H11C 109.5
C9 C12 H12A 109.5
C9 C12 H12B 109.5
H12A C12 H12B 109.5
C9 C12 H12C 109.5
H12A C12 H12C 109.5
H12B C12 H12C 109.5
C18 C13 C14 122.7(2)
C18 C13 N2 119.2(2)
C14 C13 N2 117.5(2)
C15 C14 C13 117.4(2)
C15 C14 C19 120.7(3)
C13 C14 C19 121.9(2)
C16 C15 C14 120.8(3)
C16 C15 H15 119.6
C14 C15 H15 119.6
C15 C16 C17 119.9(2)
C15 C16 C20 119.7(3)
C17 C16 C20 120.4(3)
C18 C17 C16 121.0(3)
C18 C17 H17 119.5
C16 C17 H17 119.5
C13 C18 C17 118.0(3)
C13 C18 C21 121.5(2)
C17 C18 C21 120.5(3)
C14 C19 H19A 109.5
C14 C19 H19B 109.5
H19A C19 H19B 109.5
C14 C19 H19C 109.5
H19A C19 H19C 109.5
H19B C19 H19C 109.5
C16 C20 H20A 109.5
C16 C20 H20B 109.5
H20A C20 H20B 109.5
C16 C20 H20C 109.5
H20A C20 H20C 109.5
H20B C20 H20C 109.5
C18 C21 H21A 109.5
C18 C21 H21B 109.5
H21A C21 H21B 109.5
C18 C21 H21C 109.5
H21A C21 H21C 109.5
H21B C21 H21C 109.5
N3 C22 C27 114.3(2)
N3 C22 C23 124.8(2)
C27 C22 C23 120.9(2)
C24 C23 C22 115.1(3)
C24 C23 C28 118.9(2)
C22 C23 C28 125.7(2)
C25 C24 C23 123.9(3)
C25 C24 H24 118.1
C23 C24 H24 118.1
C24 C25 C26 119.9(3)
C24 C25 H25 120.0
C26 C25 H25 120.0
C27 C26 C25 118.7(3)
C27 C26 H26 120.7
C25 C26 H26 120.7
C26 C27 C22 121.5(2)
C26 C27 H27 119.2
C22 C27 H27 119.2
C23 C28 C30 112.1(3)
C23 C28 C31 115.1(2)
C30 C28 C31 106.8(4)
C23 C28 C29 105.1(3)
C30 C28 C29 109.2(4)
C31 C28 C29 108.5(3)
C28 C29 H29A 109.5
C28 C29 H29B 109.5
H29A C29 H29B 109.5
C28 C29 H29C 109.5
H29A C29 H29C 109.5
H29B C29 H29C 109.5
C28 C30 H30A 109.5
C28 C30 H30B 109.5
H30A C30 H30B 109.5
C28 C30 H30C 109.5
H30A C30 H30C 109.5
H30B C30 H30C 109.5
C28 C31 H31A 109.5
C28 C31 H31B 109.5
H31A C31 H31B 109.5
C28 C31 H31C 109.5
H31A C31 H31C 109.5
H31B C31 H31C 109.5
C33 C32 Mo1 143.86(17)
C33 C32 H32 108.1
Mo1 C32 H32 108.1
C32 C33 C36 111.1(2)
C32 C33 C35 108.3(2)
C36 C33 C35 111.5(2)
C32 C33 C34 108.8(2)
C36 C33 C34 108.7(2)
C35 C33 C34 108.3(2)
C33 C34 H34A 109.5
C33 C34 H34B 109.5
H34A C34 H34B 109.5
C33 C34 H34C 109.5
H34A C34 H34C 109.5
H34B C34 H34C 109.5
C33 C35 H35A 109.5
C33 C35 H35B 109.5
H35A C35 H35B 109.5
C33 C35 H35C 109.5
H35A C35 H35C 109.5
H35B C35 H35C 109.5
C41 C36 C37 117.9(2)
C41 C36 C33 120.0(2)
C37 C36 C33 122.0(3)
C36 C37 C38 120.8(3)
C36 C37 H37 119.6
C38 C37 H37 119.6
C39 C38 C37 120.2(3)
C39 C38 H38 119.9
C37 C38 H38 119.9
C38 C39 C40 120.0(3)
C38 C39 H39 120.0
C40 C39 H39 120.0
C39 C40 C41 119.5(3)
C39 C40 H40 120.3
C41 C40 H40 120.3
C36 C41 C40 121.6(3)
C36 C41 H41 119.2
C40 C41 H41 119.2
F2 C42 F1 110.3(3)
F2 C42 F3 108.2(3)
F1 C42 F3 105.7(3)
F2 C42 S1 113.1(2)
F1 C42 S1 108.6(2)
F3 C42 S1 110.7(2)
F4 C43 F6 108.4(4)
F4 C43 F5 106.6(3)
F6 C43 F5 109.4(3)
F4 C43 S2 112.3(3)
F6 C43 S2 111.7(3)
F5 C43 S2 108.3(3)
Cl1 C1X Cl2 117.6(4)
Cl1 C1X H1X1 107.9
Cl2 C1X H1X1 107.9
Cl1 C1X H1X2 107.9
Cl2 C1X H1X2 107.9
H1X1 C1X H1X2 107.2

loop_
_geom_bond_atom_site_label_1
_geom_bond_atom_site_label_2
_geom_bond_distance
Mo1 N3 1.730(2)
Mo1 C32 1.884(2)
Mo1 O1 2.1519(19)
Mo1 O4 2.1697(17)
Mo1 C1 2.228(2)
S1 O2 1.418(2)
S1 O3 1.429(3)
S1 O1 1.497(2)
S1 C42 1.846(3)
N1 C1 1.370(3)
N1 C2 1.388(3)
N1 C4 1.453(3)
C1 N2 1.358(3)
F1 C42 1.320(4)
S2 O5 1.422(3)
S2 O6 1.444(3)
S2 O4 1.478(2)
S2 C43 1.840(3)
N2 C3 1.388(3)
N2 C13 1.440(3)
C2 C3 1.341(3)
C2 H2 0.9500
F2 C42 1.298(4)
N3 C22 1.396(3)
C3 H3 0.9500
F3 C42 1.343(4)
C4 C9 1.402(3)
C4 C5 1.402(4)
F4 C43 1.288(5)
C5 C6 1.396(3)
C5 C10 1.502(4)
F5 C43 1.344(4)
C6 C7 1.384(4)
C6 H6 0.9500
F6 C43 1.318(5)
C7 C8 1.394(4)
C7 C11 1.514(4)
C8 C9 1.395(3)
C8 H8 0.9500
C9 C12 1.502(4)
C10 H10A 0.9800
C10 H10B 0.9800
C10 H10C 0.9800
C11 H11A 0.9800
C11 H11B 0.9800
C11 H11C 0.9800
C12 H12A 0.9800
C12 H12B 0.9800
C12 H12C 0.9800
C13 C18 1.391(4)
C13 C14 1.409(4)
C14 C15 1.401(3)
C14 C19 1.495(4)
C15 C16 1.394(4)
C15 H15 0.9500
C16 C17 1.397(5)
C16 C20 1.524(4)
C17 C18 1.393(4)
C17 H17 0.9500
C18 C21 1.503(5)
C19 H19A 0.9800
C19 H19B 0.9800
C19 H19C 0.9800
C20 H20A 0.9800
C20 H20B 0.9800
C20 H20C 0.9800
C21 H21A 0.9800
C21 H21B 0.9800
C21 H21C 0.9800
C22 C27 1.405(4)
C22 C23 1.429(3)
C23 C24 1.411(4)
C23 C28 1.526(4)
C24 C25 1.384(5)
C24 H24 0.9500
C25 C26 1.393(4)
C25 H25 0.9500
C26 C27 1.390(4)
C26 H26 0.9500
C27 H27 0.9500
C28 C30 1.533(5)
C28 C31 1.522(5)
C28 C29 1.566(6)
C29 H29A 0.9800
C29 H29B 0.9800
C29 H29C 0.9800
C30 H30A 0.9800
C30 H30B 0.9800
C30 H30C 0.9800
C31 H31A 0.9800
C31 H31B 0.9800
C31 H31C 0.9800
C32 C33 1.523(3)
C32 H32 0.9500
C33 C36 1.533(3)
C33 C35 1.547(4)
C33 C34 1.551(4)
C34 H34A 0.9800
C34 H34B 0.9800
C34 H34C 0.9800
C35 H35A 0.9800
C35 H35B 0.9800
C35 H35C 0.9800
C36 C41 1.392(4)
C36 C37 1.400(4)
C37 C38 1.401(4)
C37 H37 0.9500
C38 C39 1.383(5)
C38 H38 0.9500
C39 C40 1.387(5)
C39 H39 0.9500
C40 C41 1.401(4)
C40 H40 0.9500
C41 H41 0.9500
C1X Cl1 1.707(6)
C1X Cl2 1.715(6)
C1X H1X1 0.9900
C1X H1X2 0.9900

loop_
_geom_torsion_atom_site_label_1
_geom_torsion_atom_site_label_2
_geom_torsion_atom_site_label_3
_geom_torsion_atom_site_label_4
_geom_torsion
O2 S1 O1 Mo1 62.6(2)
O3 S1 O1 Mo1 -75.8(2)
C42 S1 O1 Mo1 174.6(2)
N3 Mo1 O1 S1 -80.4(2)
C32 Mo1 O1 S1 99.4(2)
O4 Mo1 O1 S1 7.89(19)
C1 Mo1 O1 S1 -171.4(2)
C2 N1 C1 N2 -1.2(3)
C4 N1 C1 N2 165.3(2)
C2 N1 C1 Mo1 164.5(2)
C4 N1 C1 Mo1 -29.0(4)
N3 Mo1 C1 N2 -49.1(2)
C32 Mo1 C1 N2 -152.6(2)
O1 Mo1 C1 N2 88.2(2)
O4 Mo1 C1 N2 86.3(3)
N3 Mo1 C1 N1 148.2(2)
C32 Mo1 C1 N1 44.7(2)
O1 Mo1 C1 N1 -74.5(2)
O4 Mo1 C1 N1 -76.4(3)
N1 C1 N2 C3 1.0(3)
Mo1 C1 N2 C3 -165.1(2)
N1 C1 N2 C13 -172.4(3)
Mo1 C1 N2 C13 21.5(4)
C1 N1 C2 C3 1.0(4)
C4 N1 C2 C3 -166.8(3)
C32 Mo1 N3 C22 -166(2)
O1 Mo1 N3 C22 14(2)
O4 Mo1 N3 C22 -67(2)
C1 Mo1 N3 C22 97(2)
N1 C2 C3 N2 -0.3(4)
C1 N2 C3 C2 -0.5(4)
C13 N2 C3 C2 173.6(3)
O5 S2 O4 Mo1 75.2(2)
O6 S2 O4 Mo1 -62.0(2)
C43 S2 O4 Mo1 -174.2(2)
N3 Mo1 O4 S2 -91.56(17)
C32 Mo1 O4 S2 12.14(18)
O1 Mo1 O4 S2 131.01(17)
C1 Mo1 O4 S2 132.8(2)
C1 N1 C4 C9 93.9(3)
C2 N1 C4 C9 -100.5(3)
C1 N1 C4 C5 -91.7(3)
C2 N1 C4 C5 73.8(3)
C9 C4 C5 C6 -4.1(4)
N1 C4 C5 C6 -178.4(2)
C9 C4 C5 C10 171.1(2)
N1 C4 C5 C10 -3.2(3)
C4 C5 C6 C7 1.4(4)
C10 C5 C6 C7 -173.8(3)
C5 C6 C7 C8 0.8(4)
C5 C6 C7 C11 -179.8(3)
C6 C7 C8 C9 -0.6(4)
C11 C7 C8 C9 -179.9(3)
C7 C8 C9 C4 -2.0(4)
C7 C8 C9 C12 174.8(3)
C5 C4 C9 C8 4.4(4)
N1 C4 C9 C8 178.4(2)
C5 C4 C9 C12 -172.4(3)
N1 C4 C9 C12 1.7(4)
C1 N2 C13 C18 -107.2(3)
C3 N2 C13 C18 79.8(4)
C1 N2 C13 C14 81.3(4)
C3 N2 C13 C14 -91.6(3)
C18 C13 C14 C15 6.2(4)
N2 C13 C14 C15 177.4(2)
C18 C13 C14 C19 -170.2(3)
N2 C13 C14 C19 0.9(4)
C13 C14 C15 C16 -5.6(4)
C19 C14 C15 C16 170.9(3)
C14 C15 C16 C17 1.3(5)
C14 C15 C16 C20 -179.3(3)
C15 C16 C17 C18 2.8(6)
C20 C16 C17 C18 -176.6(4)
C14 C13 C18 C17 -2.3(5)
N2 C13 C18 C17 -173.3(3)
C14 C13 C18 C21 179.5(3)
N2 C13 C18 C21 8.5(5)
C16 C17 C18 C13 -2.3(6)
C16 C17 C18 C21 175.9(4)
Mo1 N3 C22 C27 -162(2)
Mo1 N3 C22 C23 18(2)
N3 C22 C23 C24 -178.4(3)
C27 C22 C23 C24 1.2(4)
N3 C22 C23 C28 7.8(4)
C27 C22 C23 C28 -172.6(3)
C22 C23 C24 C25 -0.5(4)
C28 C23 C24 C25 173.8(3)
C23 C24 C25 C26 0.6(5)
C24 C25 C26 C27 -1.4(5)
C25 C26 C27 C22 2.1(5)
N3 C22 C27 C26 177.6(3)
C23 C22 C27 C26 -2.0(4)
C24 C23 C28 C30 24.2(5)
C22 C23 C28 C30 -162.2(4)
C24 C23 C28 C31 146.5(3)
C22 C23 C28 C31 -39.9(4)
C24 C23 C28 C29 -94.2(4)
C22 C23 C28 C29 79.4(4)
N3 Mo1 C32 C33 3.6(3)
O1 Mo1 C32 C33 -176.3(3)
O4 Mo1 C32 C33 -95.6(3)
C1 Mo1 C32 C33 103.8(3)
Mo1 C32 C33 C36 167.3(2)
Mo1 C32 C33 C35 -69.9(3)
Mo1 C32 C33 C34 47.7(4)
C32 C33 C36 C41 -43.8(3)
C35 C33 C36 C41 -164.8(2)
C34 C33 C36 C41 75.9(3)
C32 C33 C36 C37 138.6(3)
C35 C33 C36 C37 17.6(3)
C34 C33 C36 C37 -101.7(3)
C41 C36 C37 C38 -0.2(4)
C33 C36 C37 C38 177.4(3)
C36 C37 C38 C39 0.3(5)
C37 C38 C39 C40 0.3(5)
C38 C39 C40 C41 -0.8(5)
C37 C36 C41 C40 -0.3(4)
C33 C36 C41 C40 -178.0(3)
C39 C40 C41 C36 0.8(5)
O2 S1 C42 F2 74.0(3)
O3 S1 C42 F2 -160.5(3)
O1 S1 C42 F2 -43.5(3)
O2 S1 C42 F1 -48.9(3)
O3 S1 C42 F1 76.6(3)
O1 S1 C42 F1 -166.4(2)
O2 S1 C42 F3 -164.5(2)
O3 S1 C42 F3 -39.0(3)
O1 S1 C42 F3 78.1(2)
O5 S2 C43 F4 -175.2(3)
O6 S2 C43 F4 -51.4(3)
O4 S2 C43 F4 65.9(3)
O5 S2 C43 F6 62.8(4)
O6 S2 C43 F6 -173.4(3)
O4 S2 C43 F6 -56.1(3)
O5 S2 C43 F5 -57.8(4)
O6 S2 C43 F5 66.0(4)
O4 S2 C43 F5 -176.7(3)
